data_1519137
loop_
_publ_author_name
'Butler, Ian R.'
'Coles, Simon J.'
'Hursthouse, Michael B.'

_publ_section_title
;
 C38H26Fe
;
_journal_name_full 'Crystal Structure Report Archive'
_journal_page_first 1201
_journal_year 1994
_chemical_formula_moiety 'C38 H26 Fe'
_chemical_formula_sum 'C38 H26 Fe'
_chemical_formula_weight 538.44
_space_group_IT_number 15
_symmetry_cell_setting monoclinic
_symmetry_space_group_name_Hall '-C 2yc'
_symmetry_space_group_name_H-M 'C 1 2/c 1'
_atom_sites_solution_hydrogens geom
_atom_sites_solution_primary direct
_atom_sites_solution_secondary difmap
_cell_angle_alpha 90.00
_cell_angle_beta 95.14(3)
_cell_angle_gamma 90.00
_cell_formula_units_Z 8
_cell_length_a 27.788(4)
_cell_length_b 10.768(7)
_cell_length_c 17.471(6)
_cell_measurement_temperature 293(2)
_cell_volume 5207(4)
_computing_cell_refinement 'DENZO and COLLECT'
_computing_data_collection
;
'DENZO (Otwinowski and Minor, 1997) & COLLECT (Hooft, 1998) '
;
_computing_data_reduction 'DENZO and COLLECT'
_computing_molecular_graphics 'PLATON (Watkin, Pearce 1995)'
_computing_publication_material SHELXL-97
_computing_structure_refinement 'SHELXL-97 (Sheldrick, 2008)'
_computing_structure_solution 'SHELXS-97 (Sheldrick, 2008)'
_diffrn_ambient_temperature 293(2)
_diffrn_measured_fraction_theta_full 0.861
_diffrn_measured_fraction_theta_max 0.861
_diffrn_measurement_device_type 'Enraf Nonius KappaCCD area detector'
_diffrn_measurement_method '\w and \f scans to fill Ewald sphere'
_diffrn_radiation_monochromator graphite
_diffrn_radiation_source 'Enraf Nonius FR591 rotating anode'
_diffrn_radiation_type MoK\a
_diffrn_radiation_wavelength 0.71069
_diffrn_reflns_av_R_equivalents 0.0657
_diffrn_reflns_av_sigmaI/netI 0.1678
_diffrn_reflns_limit_h_max 27
_diffrn_reflns_limit_h_min -31
_diffrn_reflns_limit_k_max 9
_diffrn_reflns_limit_k_min -11
_diffrn_reflns_limit_l_max 19
_diffrn_reflns_limit_l_min -18
_diffrn_reflns_number 10309
_diffrn_reflns_theta_full 24.98
_diffrn_reflns_theta_max 24.98
_diffrn_reflns_theta_min 2.91
_exptl_absorpt_coefficient_mu 0.606
_exptl_absorpt_correction_type none
_exptl_crystal_colour un
_exptl_crystal_density_diffrn 1.374
_exptl_crystal_density_method 'not measured'
_exptl_crystal_description unk
_exptl_crystal_F_000 2240
_exptl_crystal_size_max 0.20
_exptl_crystal_size_mid 0.20
_exptl_crystal_size_min 0.20
_refine_diff_density_max 0.915
_refine_diff_density_min -0.245
_refine_diff_density_rms 0.066
_refine_ls_extinction_method none
_refine_ls_goodness_of_fit_ref 0.830
_refine_ls_hydrogen_treatment constr
_refine_ls_matrix_type full
_refine_ls_number_parameters 352
_refine_ls_number_reflns 3949
_refine_ls_number_restraints 264
_refine_ls_restrained_S_all 0.804
_refine_ls_R_factor_all 0.0921
_refine_ls_R_factor_gt 0.0485
_refine_ls_shift/su_max 0.001
_refine_ls_shift/su_mean 0.000
_refine_ls_structure_factor_coef Fsqd
_refine_ls_weighting_details 'calc w=1/[\s^2^(Fo^2^)+(0.0466P)^2^+0.0000P] where P=(Fo^2^+2Fc^2^)/3'
_refine_ls_weighting_scheme calc
_refine_ls_wR_factor_gt 0.1031
_refine_ls_wR_factor_ref 0.1097
_reflns_number_gt 2192
_reflns_number_total 3949
_reflns_threshold_expression >2\s(I)
_cod_data_source_file eCrystal-1201.cif
_cod_data_source_block 94src254
_cod_depositor_comments
;
Citation :
Butler, Ian R. and Coles, Simon J. and Hursthouse, Michael B. (1994) 
University of Southampton, Crystal Structure Report Archive. 
(doi:10.5258/ecrystals/1201)

http://ecrystals.chem.soton.ac.uk/1201/
;
_cod_original_sg_symbol_H-M C2/c
_cod_database_code 1519137

loop_
_symmetry_equiv_pos_as_xyz
'x, y, z'
'-x, y, -z+1/2'
'x+1/2, y+1/2, z'
'-x+1/2, y+1/2, -z+1/2'
'-x, -y, -z'
'x, -y, z-1/2'
'-x+1/2, -y+1/2, -z'
'x+1/2, -y+1/2, z-1/2'

loop_
_atom_site_label
_atom_site_type_symbol
_atom_site_fract_x
_atom_site_fract_y
_atom_site_fract_z
_atom_site_U_iso_or_equiv
_atom_site_adp_type
_atom_site_occupancy
_atom_site_symmetry_multiplicity
_atom_site_calc_flag
_atom_site_refinement_flags
_atom_site_disorder_assembly
_atom_site_disorder_group
Fe1 Fe 0.80434(2) 0.22255(4) 0.86876(3) 0.0407(2) Uani 1 1 d . . .
C1 C 0.85233(15) 0.0995(3) 0.8275(3) 0.0494(11) Uani 1 1 d U . .
H1 H 0.8717 0.1147 0.7877 0.059 Uiso 1 1 calc R . .
C2 C 0.80509(16) 0.0512(3) 0.8188(3) 0.0556(12) Uani 1 1 d U . .
H2 H 0.7881 0.0280 0.7727 0.067 Uiso 1 1 calc R . .
C3 C 0.78811(16) 0.0442(3) 0.8925(3) 0.0602(13) Uani 1 1 d U . .
H3 H 0.7579 0.0157 0.9036 0.072 Uiso 1 1 calc R . .
C4 C 0.82466(15) 0.0876(3) 0.9460(3) 0.0500(11) Uani 1 1 d U . .
H4 H 0.8226 0.0934 0.9987 0.060 Uiso 1 1 calc R . .
C5 C 0.86575(14) 0.1216(3) 0.9070(2) 0.0424(10) Uani 1 1 d U . .
C6 C 0.91370(14) 0.1590(4) 0.9455(2) 0.0498(11) Uani 1 1 d U . .
C7 C 0.94134(14) 0.2579(4) 0.9178(3) 0.0575(12) Uani 1 1 d U . .
C8 C 0.92851(17) 0.3261(4) 0.8497(3) 0.0718(14) Uani 1 1 d U . .
H8 H 0.9001 0.3048 0.8203 0.086 Uiso 1 1 calc R . .
C9 C 0.95512(18) 0.4199(5) 0.8254(3) 0.0918(18) Uani 1 1 d U . .
H9 H 0.9450 0.4618 0.7803 0.110 Uiso 1 1 calc R . .
C10 C 0.9985(2) 0.4549(6) 0.8682(5) 0.112(2) Uani 1 1 d U . .
H10 H 1.0171 0.5194 0.8513 0.134 Uiso 1 1 calc R . .
C11 C 1.0126(2) 0.3946(6) 0.9334(5) 0.103(2) Uani 1 1 d U . .
H11 H 1.0412 0.4190 0.9610 0.124 Uiso 1 1 calc R . .
C12 C 0.98562(17) 0.2938(5) 0.9629(4) 0.0790(16) Uani 1 1 d U . .
C13 C 1.00090(19) 0.2311(6) 1.0296(4) 0.0876(18) Uani 1 1 d U . .
H13 H 1.0288 0.2573 1.0585 0.105 Uiso 1 1 calc R . .
C14 C 0.97546(19) 0.1293(5) 1.0549(3) 0.0761(16) Uani 1 1 d U . .
C15 C 0.9931(2) 0.0614(7) 1.1217(4) 0.099(2) Uani 1 1 d U . .
H15 H 1.0210 0.0877 1.1506 0.119 Uiso 1 1 calc R . .
C16 C 0.9696(3) -0.0410(7) 1.1434(4) 0.112(2) Uani 1 1 d U . .
H16 H 0.9813 -0.0835 1.1875 0.134 Uiso 1 1 calc R . .
C17 C 0.9285(2) -0.0836(5) 1.1011(3) 0.0886(17) Uani 1 1 d U . .
H17 H 0.9133 -0.1554 1.1159 0.106 Uiso 1 1 calc R . .
C18 C 0.91055(17) -0.0203(4) 1.0377(3) 0.0707(14) Uani 1 1 d U . .
H18 H 0.8829 -0.0504 1.0100 0.085 Uiso 1 1 calc R . .
C19 C 0.93246(16) 0.0918(4) 1.0113(3) 0.0577(12) Uani 1 1 d U . .
C20 C 0.75299(14) 0.3343(3) 0.8108(3) 0.0447(11) Uani 1 1 d U . .
H20 H 0.7324 0.3119 0.7681 0.054 Uiso 1 1 calc R . .
C21 C 0.74315(15) 0.3193(3) 0.8875(3) 0.0501(11) Uani 1 1 d U . .
H21 H 0.7151 0.2859 0.9045 0.060 Uiso 1 1 calc R . .
C22 C 0.78354(15) 0.3641(3) 0.9344(2) 0.0490(11) Uani 1 1 d U . .
H22 H 0.7867 0.3657 0.9879 0.059 Uiso 1 1 calc R . .
C23 C 0.81782(14) 0.4054(3) 0.8865(2) 0.0411(10) Uani 1 1 d U . .
H23 H 0.8479 0.4384 0.9032 0.049 Uiso 1 1 calc R . .
C24 C 0.79995(13) 0.3896(3) 0.8085(2) 0.0350(9) Uani 1 1 d U . .
C25 C 0.82180(13) 0.4381(3) 0.7395(2) 0.0361(9) Uani 1 1 d U . .
C26 C 0.84281(13) 0.5581(3) 0.7418(2) 0.0375(10) Uani 1 1 d U . .
C27 C 0.84058(14) 0.6413(3) 0.8048(2) 0.0474(11) Uani 1 1 d U . .
H27 H 0.8238 0.6176 0.8462 0.057 Uiso 1 1 calc R . .
C28 C 0.86250(16) 0.7551(3) 0.8059(3) 0.0600(13) Uani 1 1 d U . .
H28 H 0.8605 0.8075 0.8478 0.072 Uiso 1 1 calc R . .
C29 C 0.88800(16) 0.7933(4) 0.7441(3) 0.0687(14) Uani 1 1 d U . .
H29 H 0.9040 0.8693 0.7461 0.082 Uiso 1 1 calc R . .
C30 C 0.88932(15) 0.7206(4) 0.6823(3) 0.0629(13) Uani 1 1 d U . .
H30 H 0.9056 0.7479 0.6412 0.075 Uiso 1 1 calc R . .
C31 C 0.86637(13) 0.6025(3) 0.6778(3) 0.0444(10) Uani 1 1 d U . .
C32 C 0.86582(14) 0.5324(4) 0.6111(2) 0.0508(11) Uani 1 1 d U . .
H32 H 0.8812 0.5625 0.5697 0.061 Uiso 1 1 calc R . .
C33 C 0.84259(14) 0.4173(4) 0.6051(2) 0.0485(11) Uani 1 1 d U . .
C34 C 0.83891(17) 0.3487(4) 0.5343(3) 0.0638(13) Uani 1 1 d U . .
H34 H 0.8533 0.3798 0.4923 0.077 Uiso 1 1 calc R . .
C35 C 0.8150(2) 0.2400(4) 0.5279(3) 0.0731(15) Uani 1 1 d U . .
H35 H 0.8118 0.1984 0.4811 0.088 Uiso 1 1 calc R . .
C36 C 0.79488(18) 0.1895(4) 0.5914(3) 0.0707(14) Uani 1 1 d U . .
H36 H 0.7790 0.1135 0.5865 0.085 Uiso 1 1 calc R . .
C37 C 0.79794(15) 0.2489(3) 0.6602(3) 0.0534(11) Uani 1 1 d U . .
H37 H 0.7849 0.2119 0.7018 0.064 Uiso 1 1 calc R . .
C38 C 0.82096(14) 0.3678(3) 0.6700(2) 0.0430(10) Uani 1 1 d U . .

loop_
_atom_site_aniso_label
_atom_site_aniso_U_11
_atom_site_aniso_U_22
_atom_site_aniso_U_33
_atom_site_aniso_U_23
_atom_site_aniso_U_13
_atom_site_aniso_U_12
Fe1 0.0417(3) 0.0319(3) 0.0475(4) 0.0022(3) -0.0008(3) -0.0011(3)
C1 0.056(3) 0.036(2) 0.057(3) -0.0017(19) 0.005(2) 0.0035(19)
C2 0.062(3) 0.038(3) 0.064(4) -0.003(2) -0.009(3) -0.003(2)
C3 0.058(3) 0.030(2) 0.090(4) 0.008(2) -0.006(3) -0.007(2)
C4 0.051(3) 0.042(2) 0.057(3) 0.006(2) 0.004(2) 0.004(2)
C5 0.048(3) 0.034(2) 0.044(3) -0.0053(18) 0.001(2) 0.0039(18)
C6 0.044(3) 0.052(3) 0.053(3) -0.011(2) 0.002(2) 0.010(2)
C7 0.034(3) 0.064(3) 0.075(4) -0.012(2) 0.005(2) 0.006(2)
C8 0.049(3) 0.073(3) 0.094(5) 0.000(3) 0.013(3) -0.006(2)
C9 0.058(4) 0.097(4) 0.124(5) 0.014(3) 0.031(3) -0.022(3)
C10 0.074(5) 0.104(5) 0.163(8) -0.007(5) 0.041(5) -0.032(4)
C11 0.050(4) 0.106(5) 0.155(7) -0.029(4) 0.022(4) -0.021(3)
C12 0.037(3) 0.087(4) 0.114(5) -0.034(3) 0.014(3) -0.002(3)
C13 0.046(3) 0.124(5) 0.090(5) -0.039(4) -0.015(3) 0.019(3)
C14 0.050(3) 0.111(5) 0.065(4) -0.030(3) -0.009(3) 0.026(3)
C15 0.071(4) 0.152(6) 0.069(5) -0.023(4) -0.025(4) 0.042(4)
C16 0.118(6) 0.142(6) 0.071(5) -0.007(4) -0.019(4) 0.070(5)
C17 0.092(4) 0.098(4) 0.071(4) 0.005(3) -0.016(3) 0.044(3)
C18 0.075(4) 0.075(3) 0.060(4) 0.001(3) -0.009(3) 0.031(3)
C19 0.046(3) 0.064(3) 0.061(4) -0.013(3) -0.003(3) 0.021(2)
C20 0.044(3) 0.037(2) 0.053(3) 0.0037(19) -0.001(2) 0.0022(17)
C21 0.049(3) 0.045(3) 0.058(3) 0.011(2) 0.015(2) 0.0022(19)
C22 0.063(3) 0.043(3) 0.042(3) 0.007(2) 0.011(2) 0.005(2)
C23 0.048(3) 0.034(2) 0.041(3) 0.0007(18) 0.001(2) -0.0016(17)
C24 0.037(2) 0.027(2) 0.041(3) -0.0031(17) 0.0042(19) 0.0004(16)
C25 0.039(2) 0.034(2) 0.035(3) 0.0047(18) 0.0011(19) 0.0043(16)
C26 0.037(2) 0.031(2) 0.044(3) 0.0037(18) 0.003(2) 0.0005(16)
C27 0.051(3) 0.033(2) 0.058(3) 0.010(2) 0.000(2) -0.0001(19)
C28 0.067(3) 0.045(3) 0.066(4) 0.004(2) -0.004(3) -0.005(2)
C29 0.067(3) 0.054(3) 0.085(4) 0.006(3) 0.005(3) -0.021(2)
C30 0.054(3) 0.062(3) 0.075(4) 0.023(3) 0.017(3) -0.005(2)
C31 0.040(2) 0.041(3) 0.053(3) 0.011(2) 0.006(2) 0.0009(19)
C32 0.049(3) 0.061(3) 0.044(3) 0.016(2) 0.016(2) 0.009(2)
C33 0.054(3) 0.053(3) 0.039(3) 0.005(2) 0.004(2) 0.015(2)
C34 0.087(4) 0.066(3) 0.039(3) 0.003(2) 0.011(3) 0.018(3)
C35 0.111(4) 0.065(3) 0.042(3) -0.010(3) -0.001(3) 0.020(3)
C36 0.095(4) 0.058(3) 0.057(4) -0.010(3) -0.005(3) 0.001(2)
C37 0.069(3) 0.048(3) 0.043(3) -0.006(2) 0.003(2) -0.006(2)
C38 0.047(3) 0.044(3) 0.037(3) 0.0049(19) 0.000(2) 0.0091(19)

loop_
_atom_type_symbol
_atom_type_description
_atom_type_scat_dispersion_real
_atom_type_scat_dispersion_imag
_atom_type_scat_source
C C 0.0033 0.0016 'International Tables Vol C Tables 4.2.6.8 and 6.1.1.4'
H H 0.0000 0.0000 'International Tables Vol C Tables 4.2.6.8 and 6.1.1.4'
Fe Fe 0.3463 0.8444 'International Tables Vol C Tables 4.2.6.8 and 6.1.1.4'

loop_
_geom_angle_atom_site_label_1
_geom_angle_atom_site_label_2
_geom_angle_atom_site_label_3
_geom_angle
_geom_angle_site_symmetry_1
_geom_angle_site_symmetry_3
C22 Fe1 C23 40.37(14) . .
C22 Fe1 C3 121.2(2) . .
C23 Fe1 C3 158.99(19) . .
C22 Fe1 C4 103.84(17) . .
C23 Fe1 C4 123.97(17) . .
C3 Fe1 C4 40.32(15) . .
C22 Fe1 C2 159.65(18) . .
C23 Fe1 C2 159.39(18) . .
C3 Fe1 C2 40.69(16) . .
C4 Fe1 C2 67.93(18) . .
C22 Fe1 C21 40.68(15) . .
C23 Fe1 C21 67.97(15) . .
C3 Fe1 C21 104.29(17) . .
C4 Fe1 C21 116.38(17) . .
C2 Fe1 C21 124.69(17) . .
C22 Fe1 C1 155.75(17) . .
C23 Fe1 C1 124.33(16) . .
C3 Fe1 C1 67.92(18) . .
C4 Fe1 C1 67.73(16) . .
C2 Fe1 C1 40.18(14) . .
C21 Fe1 C1 163.56(17) . .
C22 Fe1 C20 67.58(16) . .
C23 Fe1 C20 67.53(15) . .
C3 Fe1 C20 119.82(16) . .
C4 Fe1 C20 152.12(16) . .
C2 Fe1 C20 110.50(16) . .
C21 Fe1 C20 39.87(14) . .
C1 Fe1 C20 130.24(17) . .
C22 Fe1 C5 118.61(17) . .
C23 Fe1 C5 108.89(15) . .
C3 Fe1 C5 68.29(16) . .
C4 Fe1 C5 40.65(14) . .
C2 Fe1 C5 68.05(15) . .
C21 Fe1 C5 152.09(17) . .
C1 Fe1 C5 40.31(14) . .
C20 Fe1 C5 166.80(17) . .
C22 Fe1 C24 68.24(15) . .
C23 Fe1 C24 40.40(14) . .
C3 Fe1 C24 156.82(17) . .
C4 Fe1 C24 162.83(15) . .
C2 Fe1 C24 124.50(17) . .
C21 Fe1 C24 68.22(15) . .
C1 Fe1 C24 112.93(16) . .
C20 Fe1 C24 40.62(13) . .
C5 Fe1 C24 128.49(15) . .
C2 C1 C5 109.1(4) . .
C2 C1 Fe1 69.4(2) . .
C5 C1 Fe1 70.9(2) . .
C2 C1 H1 125.5 . .
C5 C1 H1 125.5 . .
Fe1 C1 H1 125.9 . .
C1 C2 C3 107.8(4) . .
C1 C2 Fe1 70.4(2) . .
C3 C2 Fe1 69.0(2) . .
C1 C2 H2 126.1 . .
C3 C2 H2 126.1 . .
Fe1 C2 H2 126.1 . .
C4 C3 C2 108.0(4) . .
C4 C3 Fe1 70.0(2) . .
C2 C3 Fe1 70.3(2) . .
C4 C3 H3 126.0 . .
C2 C3 H3 126.0 . .
Fe1 C3 H3 125.3 . .
C3 C4 C5 109.4(4) . .
C3 C4 Fe1 69.7(2) . .
C5 C4 Fe1 71.7(2) . .
C3 C4 H4 125.3 . .
C5 C4 H4 125.3 . .
Fe1 C4 H4 124.9 . .
C1 C5 C4 105.7(4) . .
C1 C5 C6 129.0(4) . .
C4 C5 C6 125.0(4) . .
C1 C5 Fe1 68.8(2) . .
C4 C5 Fe1 67.7(2) . .
C6 C5 Fe1 132.6(2) . .
C19 C6 C7 119.2(4) . .
C19 C6 C5 118.5(4) . .
C7 C6 C5 122.3(4) . .
C8 C7 C6 124.8(4) . .
C8 C7 C12 117.1(5) . .
C6 C7 C12 118.1(5) . .
C9 C8 C7 123.5(5) . .
C9 C8 H8 118.3 . .
C7 C8 H8 118.3 . .
C8 C9 C10 120.1(6) . .
C8 C9 H9 120.0 . .
C10 C9 H9 120.0 . .
C11 C10 C9 119.5(6) . .
C11 C10 H10 120.2 . .
C9 C10 H10 120.2 . .
C10 C11 C12 123.2(6) . .
C10 C11 H11 118.4 . .
C12 C11 H11 118.4 . .
C13 C12 C11 122.7(6) . .
C13 C12 C7 120.6(5) . .
C11 C12 C7 116.7(6) . .
C12 C13 C14 121.6(5) . .
C12 C13 H13 119.2 . .
C14 C13 H13 119.2 . .
C13 C14 C19 118.7(5) . .
C13 C14 C15 120.9(6) . .
C19 C14 C15 120.3(6) . .
C16 C15 C14 120.4(6) . .
C16 C15 H15 119.8 . .
C14 C15 H15 119.8 . .
C15 C16 C17 121.2(6) . .
C15 C16 H16 119.4 . .
C17 C16 H16 119.4 . .
C18 C17 C16 119.7(6) . .
C18 C17 H17 120.1 . .
C16 C17 H17 120.1 . .
C17 C18 C19 123.0(5) . .
C17 C18 H18 118.5 . .
C19 C18 H18 118.5 . .
C14 C19 C6 121.4(5) . .
C14 C19 C18 115.2(5) . .
C6 C19 C18 123.3(4) . .
C21 C20 C24 109.3(4) . .
C21 C20 Fe1 69.4(2) . .
C24 C20 Fe1 70.5(2) . .
C21 C20 H20 125.4 . .
C24 C20 H20 125.4 . .
Fe1 C20 H20 126.3 . .
C20 C21 C22 107.6(4) . .
C20 C21 Fe1 70.7(2) . .
C22 C21 Fe1 68.8(2) . .
C20 C21 H21 126.2 . .
C22 C21 H21 126.2 . .
Fe1 C21 H21 125.9 . .
C23 C22 C21 108.0(4) . .
C23 C22 Fe1 69.8(2) . .
C21 C22 Fe1 70.5(2) . .
C23 C22 H22 126.0 . .
C21 C22 H22 126.0 . .
Fe1 C22 H22 125.3 . .
C22 C23 C24 109.8(4) . .
C22 C23 Fe1 69.8(2) . .
C24 C23 Fe1 72.1(2) . .
C22 C23 H23 125.1 . .
C24 C23 H23 125.1 . .
Fe1 C23 H23 124.6 . .
C23 C24 C20 105.2(3) . .
C23 C24 C25 127.0(3) . .
C20 C24 C25 127.2(4) . .
C23 C24 Fe1 67.5(2) . .
C20 C24 Fe1 68.89(19) . .
C25 C24 Fe1 134.5(2) . .
C26 C25 C38 118.8(3) . .
C26 C25 C24 119.5(3) . .
C38 C25 C24 121.6(3) . .
C25 C26 C27 123.3(4) . .
C25 C26 C31 120.0(3) . .
C27 C26 C31 116.7(3) . .
C28 C27 C26 121.6(4) . .
C28 C27 H27 119.2 . .
C26 C27 H27 119.2 . .
C27 C28 C29 120.4(4) . .
C27 C28 H28 119.8 . .
C29 C28 H28 119.8 . .
C30 C29 C28 120.1(4) . .
C30 C29 H29 120.0 . .
C28 C29 H29 120.0 . .
C29 C30 C31 121.6(4) . .
C29 C30 H30 119.2 . .
C31 C30 H30 119.2 . .
C32 C31 C30 120.2(4) . .
C32 C31 C26 120.3(4) . .
C30 C31 C26 119.4(4) . .
C31 C32 C33 121.0(4) . .
C31 C32 H32 119.5 . .
C33 C32 H32 119.5 . .
C32 C33 C38 119.7(4) . .
C32 C33 C34 121.2(4) . .
C38 C33 C34 119.2(4) . .
C35 C34 C33 121.0(4) . .
C35 C34 H34 119.5 . .
C33 C34 H34 119.5 . .
C34 C35 C36 120.2(5) . .
C34 C35 H35 119.9 . .
C36 C35 H35 119.9 . .
C37 C36 C35 121.5(4) . .
C37 C36 H36 119.3 . .
C35 C36 H36 119.3 . .
C36 C37 C38 121.2(4) . .
C36 C37 H37 119.4 . .
C38 C37 H37 119.4 . .
C25 C38 C33 120.0(4) . .
C25 C38 C37 123.1(4) . .
C33 C38 C37 116.9(4) . .

loop_
_geom_bond_atom_site_label_1
_geom_bond_atom_site_label_2
_geom_bond_distance
_geom_bond_site_symmetry_2
Fe1 C22 2.023(4) .
Fe1 C23 2.023(4) .
Fe1 C3 2.025(4) .
Fe1 C4 2.029(4) .
Fe1 C2 2.043(4) .
Fe1 C21 2.045(4) .
Fe1 C1 2.056(4) .
Fe1 C20 2.061(4) .
Fe1 C5 2.082(4) .
Fe1 C24 2.083(4) .
C1 C2 1.408(5) .
C1 C5 1.426(5) .
C1 H1 0.9300 .
C2 C3 1.414(6) .
C2 H2 0.9300 .
C3 C4 1.397(5) .
C3 H3 0.9300 .
C4 C5 1.429(5) .
C4 H4 0.9300 .
C5 C6 1.493(5) .
C6 C19 1.417(6) .
C6 C7 1.424(5) .
C7 C8 1.415(6) .
C7 C12 1.453(6) .
C8 C9 1.344(6) .
C8 H8 0.9300 .
C9 C10 1.411(7) .
C9 H9 0.9300 .
C10 C11 1.339(8) .
C10 H10 0.9300 .
C11 C12 1.440(7) .
C11 H11 0.9300 .
C12 C13 1.381(7) .
C13 C14 1.397(7) .
C13 H13 0.9300 .
C14 C19 1.416(6) .
C14 C15 1.428(7) .
C15 C16 1.353(8) .
C15 H15 0.9300 .
C16 C17 1.381(7) .
C16 H16 0.9300 .
C17 C18 1.356(6) .
C17 H17 0.9300 .
C18 C19 1.446(6) .
C18 H18 0.9300 .
C20 C21 1.400(5) .
C20 C24 1.439(5) .
C20 H20 0.9300 .
C21 C22 1.414(5) .
C21 H21 0.9300 .
C22 C23 1.396(5) .
C22 H22 0.9300 .
C23 C24 1.419(5) .
C23 H23 0.9300 .
C24 C25 1.491(5) .
C25 C26 1.417(5) .
C25 C38 1.430(5) .
C26 C27 1.425(5) .
C26 C31 1.428(5) .
C27 C28 1.368(5) .
C27 H27 0.9300 .
C28 C29 1.406(6) .
C28 H28 0.9300 .
C29 C30 1.337(6) .
C29 H29 0.9300 .
C30 C31 1.422(5) .
C30 H30 0.9300 .
C31 C32 1.388(5) .
C32 C33 1.397(5) .
C32 H32 0.9300 .
C33 C38 1.433(5) .
C33 C34 1.437(5) .
C34 C35 1.346(6) .
C34 H34 0.9300 .
C35 C36 1.396(6) .
C35 H35 0.9300 .
C36 C37 1.358(5) .
C36 H36 0.9300 .
C37 C38 1.434(5) .
C37 H37 0.9300 .
